data_7153346
loop_
_publ_author_name
'Liu, Yu'
'Oliveira, Bruno L.'
'Correia, Jo\~ao D G'
'Santos, Isabel C.'
'Santos, Isabel'
'Spingler, Bernhard'
'Alberto, Roger'

_publ_section_title
;
 Syntheses of bifunctional 2,3-diamino propionic acid-based chelators as
 small and strong tripod ligands for the labelling of biomolecules with
 (99m)Tc.
;
_journal_issue 12
_journal_name_full 'Organic &amp; biomolecular chemistry'
_journal_page_first 2829
_journal_page_last 2839
_journal_paper_doi 10.1039/c002796k
_journal_volume 8
_journal_year 2010
_chemical_formula_sum 'C20 H31 N3 O8'
_chemical_formula_weight 441.48
_chemical_name_systematic
;
?
;
_space_group_IT_number 61
_symmetry_cell_setting orthorhombic
_symmetry_space_group_name_Hall '-P 2ac 2ab'
_symmetry_space_group_name_H-M 'P b c a'
_atom_sites_solution_hydrogens geom
_atom_sites_solution_primary direct
_atom_sites_solution_secondary difmap
_audit_creation_method SHELXL-97
_cell_angle_alpha 90.00
_cell_angle_beta 90.00
_cell_angle_gamma 90.00
_cell_formula_units_Z 8
_cell_length_a 17.2196(7)
_cell_length_b 27.2811(13)
_cell_length_c 10.2859(4)
_cell_measurement_reflns_used 8000
_cell_measurement_temperature 183(2)
_cell_measurement_theta_max 28.1
_cell_measurement_theta_min 2.3
_cell_volume 4832.0(4)
_computing_cell_refinement 'IPDS (Stoe, 1999)'
_computing_data_collection 'IPDS (Stoe, 1999)'
_computing_data_reduction 'X-RED (Stoe, 1999)'
_computing_molecular_graphics 'ORTEP-3 (Farrugia, 1997)'
_computing_publication_material 'SHELXL-97 (Sheldrick, 1997)'
_computing_structure_refinement 'SHELXL-97 (Sheldrick, 1997)'
_computing_structure_solution 'SHELXS-97 (Sheldrick, 1990)'
_diffrn_ambient_temperature 183(2)
_diffrn_measured_fraction_theta_full 0.997
_diffrn_measured_fraction_theta_max 0.997
_diffrn_measurement_device_type 'Stoe IPDS'
_diffrn_measurement_method '\f oscillation scan'
_diffrn_radiation_monochromator graphite
_diffrn_radiation_source 'fine-focus sealed tube'
_diffrn_radiation_type MoK\a
_diffrn_radiation_wavelength 0.71073
_diffrn_reflns_av_R_equivalents 0.0577
_diffrn_reflns_av_sigmaI/netI 0.0272
_diffrn_reflns_limit_h_max 22
_diffrn_reflns_limit_h_min -22
_diffrn_reflns_limit_k_max 34
_diffrn_reflns_limit_k_min -34
_diffrn_reflns_limit_l_max 13
_diffrn_reflns_limit_l_min -13
_diffrn_reflns_number 43838
_diffrn_reflns_theta_full 27.10
_diffrn_reflns_theta_max 27.10
_diffrn_reflns_theta_min 2.42
_diffrn_standards_interval_count 'every image'
_diffrn_standards_interval_time 6
_diffrn_standards_number 50-200
_exptl_absorpt_coefficient_mu 0.094
_exptl_absorpt_correction_T_max 0.9843
_exptl_absorpt_correction_T_min 0.9618
_exptl_absorpt_correction_type numerical
_exptl_crystal_colour colorless
_exptl_crystal_density_diffrn 1.214
_exptl_crystal_density_method 'not measured'
_exptl_crystal_description block
_exptl_crystal_F_000 1888
_exptl_crystal_size_max 0.57
_exptl_crystal_size_mid 0.21
_exptl_crystal_size_min 0.20
_refine_diff_density_max 0.327
_refine_diff_density_min -0.194
_refine_diff_density_rms 0.051
_refine_ls_extinction_method none
_refine_ls_goodness_of_fit_ref 1.102
_refine_ls_hydrogen_treatment constr
_refine_ls_matrix_type full
_refine_ls_number_parameters 304
_refine_ls_number_reflns 5312
_refine_ls_number_restraints 0
_refine_ls_restrained_S_all 1.102
_refine_ls_R_factor_all 0.0720
_refine_ls_R_factor_gt 0.0604
_refine_ls_shift/su_max 0.012
_refine_ls_shift/su_mean 0.000
_refine_ls_structure_factor_coef Fsqd
_refine_ls_weighting_details 'calc w=1/[\s^2^(Fo^2^)+(0.1022P)^2^+0.4575P] where P=(Fo^2^+2Fc^2^)/3'
_refine_ls_weighting_scheme calc
_refine_ls_wR_factor_gt 0.1629
_refine_ls_wR_factor_ref 0.1686
_reflns_number_gt 4011
_reflns_number_total 5312
_reflns_threshold_expression >2sigma(I)
_cod_data_source_file c002796k.txt
_cod_data_source_block yl250406
_cod_original_sg_symbol_H-M Pbca
_cod_database_code 7153346

loop_
_symmetry_equiv_pos_as_xyz
'x, y, z'
'-x+1/2, -y, z+1/2'
'x+1/2, -y+1/2, -z'
'-x, y+1/2, -z+1/2'
'-x, -y, -z'
'x-1/2, y, -z-1/2'
'-x-1/2, y-1/2, z'
'x, -y-1/2, z-1/2'

loop_
_atom_site_label
_atom_site_type_symbol
_atom_site_fract_x
_atom_site_fract_y
_atom_site_fract_z
_atom_site_U_iso_or_equiv
_atom_site_adp_type
_atom_site_occupancy
_atom_site_symmetry_multiplicity
_atom_site_calc_flag
_atom_site_refinement_flags
_atom_site_disorder_assembly
_atom_site_disorder_group
C1 C 0.50866(10) 0.17413(5) 0.49198(16) 0.0387(4) Uani 1 1 d . . .
C2 C 0.46202(11) 0.14387(6) 0.59239(19) 0.0458(4) Uani 1 1 d . A .
C3 C 0.45334(10) 0.18956(6) 0.38192(18) 0.0412(4) Uani 1 1 d . . .
C4 C 0.54170(11) 0.22098(6) 0.55576(16) 0.0416(4) Uani 1 1 d . . .
H4A H 0.4994 0.2381 0.6026 0.050 Uiso 1 1 calc R . .
H4B H 0.5816 0.2116 0.6204 0.050 Uiso 1 1 calc R . .
C5 C 0.57758(11) 0.25590(6) 0.45727(16) 0.0425(4) Uani 1 1 d . . .
H5A H 0.5389 0.2633 0.3888 0.051 Uiso 1 1 calc R . .
H5B H 0.6226 0.2397 0.4154 0.051 Uiso 1 1 calc R . .
C6 C 0.60440(11) 0.30386(6) 0.51999(17) 0.0418(4) Uani 1 1 d . . .
H6A H 0.5612 0.3183 0.5705 0.050 Uiso 1 1 calc R . .
H6B H 0.6478 0.2972 0.5805 0.050 Uiso 1 1 calc R . .
C7 C 0.63078(11) 0.33995(6) 0.41614(17) 0.0415(4) Uani 1 1 d . . .
H7A H 0.5878 0.3445 0.3533 0.050 Uiso 1 1 calc R . .
H7B H 0.6750 0.3253 0.3683 0.050 Uiso 1 1 calc R . .
C8 C 0.65591(10) 0.39101(6) 0.46719(15) 0.0370(3) Uani 1 1 d . . .
C9 C 0.58894(10) 0.41150(6) 0.55048(16) 0.0399(4) Uani 1 1 d . . .
C10 C 0.72510(11) 0.38554(6) 0.55273(17) 0.0428(4) Uani 1 1 d . . .
C11 C 0.3980(2) 0.06617(13) 0.6179(4) 0.0567(8) Uani 0.80 1 d P A 1
H11A H 0.3617 0.0485 0.5598 0.068 Uiso 0.80 1 calc PR A 1
H11B H 0.3672 0.0845 0.6831 0.068 Uiso 0.80 1 calc PR A 1
C12 C 0.4508(2) 0.03050(13) 0.6844(4) 0.0776(9) Uani 0.80 1 d P A 1
H12A H 0.4811 0.0126 0.6191 0.116 Uiso 0.80 1 calc PR A 1
H12B H 0.4199 0.0073 0.7353 0.116 Uiso 0.80 1 calc PR A 1
H12C H 0.4862 0.0483 0.7423 0.116 Uiso 0.80 1 calc PR A 1
C12B C 0.4150(14) 0.0207(5) 0.6158(15) 0.095(5) Uani 0.20 1 d P A 2
H12D H 0.4009 0.0226 0.5237 0.114 Uiso 0.20 1 calc PR A 2
H12E H 0.3754 0.0020 0.6629 0.114 Uiso 0.20 1 calc PR A 2
H12F H 0.4654 0.0044 0.6248 0.114 Uiso 0.20 1 calc PR A 2
C11B C 0.4197(10) 0.0691(6) 0.6686(16) 0.067(4) Uani 0.20 1 d P A 2
H11C H 0.4590 0.0712 0.7387 0.081 Uiso 0.20 1 calc PR A 2
H11D H 0.3689 0.0803 0.7023 0.081 Uiso 0.20 1 calc PR A 2
C13 C 0.34322(12) 0.23830(8) 0.3344(3) 0.0659(6) Uani 1 1 d . . .
H13A H 0.3115 0.2124 0.2927 0.079 Uiso 1 1 calc R . .
H13B H 0.3727 0.2558 0.2661 0.079 Uiso 1 1 calc R . .
C14 C 0.29249(16) 0.27311(11) 0.4072(4) 0.0944(9) Uani 1 1 d . . .
H14A H 0.2639 0.2553 0.4746 0.142 Uiso 1 1 calc R . .
H14B H 0.2556 0.2884 0.3470 0.142 Uiso 1 1 calc R . .
H14C H 0.3246 0.2985 0.4477 0.142 Uiso 1 1 calc R . .
C15 C 0.62074(10) 0.11971(6) 0.50467(17) 0.0427(4) Uani 1 1 d . . .
C16 C 0.68063(14) 0.09035(9) 0.4327(2) 0.0642(6) Uani 1 1 d . . .
H16A H 0.7088 0.1118 0.3724 0.096 Uiso 1 1 calc R . .
H16B H 0.6550 0.0641 0.3837 0.096 Uiso 1 1 calc R . .
H16C H 0.7172 0.0760 0.4949 0.096 Uiso 1 1 calc R . .
C17 C 0.45892(12) 0.44027(9) 0.5360(3) 0.0668(6) Uani 1 1 d . . .
H17A H 0.4348 0.4686 0.4915 0.080 Uiso 1 1 calc R . .
H17B H 0.4675 0.4492 0.6282 0.080 Uiso 1 1 calc R . .
C18 C 0.40626(13) 0.39709(9) 0.5281(3) 0.0683(6) Uani 1 1 d . . .
H18A H 0.4006 0.3871 0.4371 0.102 Uiso 1 1 calc R . .
H18B H 0.3553 0.4058 0.5635 0.102 Uiso 1 1 calc R . .
H18C H 0.4283 0.3700 0.5785 0.102 Uiso 1 1 calc R . .
C19 C 0.68923(10) 0.46989(6) 0.37222(17) 0.0409(4) Uani 1 1 d . . .
C20 C 0.69897(14) 0.49871(7) 0.2487(2) 0.0578(5) Uani 1 1 d . . .
H20A H 0.6861 0.5332 0.2649 0.087 Uiso 1 1 calc R . .
H20B H 0.6642 0.4855 0.1818 0.087 Uiso 1 1 calc R . .
H20C H 0.7529 0.4962 0.2190 0.087 Uiso 1 1 calc R . .
N1 N 0.56945(8) 0.14450(5) 0.43240(13) 0.0378(3) Uani 1 1 d . . .
H1 H 0.5725 0.1429 0.3471 0.045 Uiso 1 1 calc R . .
N2 N 0.67401(9) 0.42154(5) 0.35599(13) 0.0405(3) Uani 1 1 d . . .
H2 H 0.6751 0.4086 0.2776 0.049 Uiso 1 1 calc R . .
N3 N 0.77803(11) 0.37914(6) 0.61670(19) 0.0600(4) Uani 1 1 d . . .
O1 O 0.44222(10) 0.15891(5) 0.69601(15) 0.0646(4) Uani 1 1 d . . .
O2 O 0.44563(8) 0.09979(5) 0.54298(15) 0.0558(4) Uani 1 1 d . . .
O3 O 0.46354(8) 0.18012(5) 0.26986(13) 0.0520(3) Uani 1 1 d . . .
O4 O 0.39620(8) 0.21685(5) 0.42932(14) 0.0515(3) Uani 1 1 d . . .
O5 O 0.61890(9) 0.12144(5) 0.62404(12) 0.0533(4) Uani 1 1 d . . .
O6 O 0.58666(9) 0.40843(5) 0.66627(13) 0.0532(3) Uani 1 1 d . . .
O7 O 0.53340(7) 0.42847(5) 0.47445(14) 0.0516(3) Uani 1 1 d . . .
O8 O 0.69422(8) 0.48798(4) 0.48081(12) 0.0473(3) Uani 1 1 d . . .

loop_
_atom_site_aniso_label
_atom_site_aniso_U_11
_atom_site_aniso_U_22
_atom_site_aniso_U_33
_atom_site_aniso_U_23
_atom_site_aniso_U_13
_atom_site_aniso_U_12
C1 0.0466(9) 0.0324(7) 0.0372(8) 0.0035(6) 0.0035(7) 0.0020(6)
C2 0.0492(10) 0.0405(8) 0.0478(10) 0.0082(7) 0.0065(8) 0.0049(7)
C3 0.0426(9) 0.0336(7) 0.0472(10) 0.0066(7) 0.0016(7) -0.0038(6)
C4 0.0557(10) 0.0333(7) 0.0359(8) -0.0016(6) 0.0025(7) 0.0009(7)
C5 0.0540(10) 0.0345(8) 0.0390(8) -0.0027(6) 0.0025(7) -0.0040(7)
C6 0.0549(10) 0.0329(8) 0.0375(8) -0.0013(6) 0.0005(7) -0.0022(7)
C7 0.0531(10) 0.0341(8) 0.0374(8) -0.0025(6) 0.0015(7) -0.0035(7)
C8 0.0439(8) 0.0327(7) 0.0343(8) -0.0012(6) -0.0010(7) -0.0018(6)
C9 0.0484(9) 0.0314(7) 0.0399(9) -0.0021(6) 0.0014(7) -0.0043(6)
C10 0.0491(9) 0.0352(8) 0.0441(9) -0.0005(6) -0.0007(8) 0.0006(7)
C11 0.060(2) 0.0469(15) 0.063(2) 0.0167(16) -0.0017(16) -0.0113(13)
C12 0.091(2) 0.0629(18) 0.079(2) 0.0267(18) -0.0176(19) -0.0181(16)
C12B 0.162(17) 0.062(8) 0.061(8) -0.003(6) 0.002(10) -0.035(9)
C11B 0.069(10) 0.072(9) 0.061(10) 0.047(8) -0.011(6) -0.021(7)
C13 0.0477(11) 0.0568(12) 0.0933(17) 0.0234(11) -0.0061(11) 0.0045(9)
C14 0.0609(15) 0.0701(15) 0.152(3) 0.0020(18) -0.0078(17) 0.0195(12)
C15 0.0492(9) 0.0393(8) 0.0396(9) 0.0011(7) -0.0008(7) 0.0024(7)
C16 0.0643(13) 0.0772(14) 0.0511(11) -0.0012(10) -0.0001(10) 0.0288(11)
C17 0.0472(11) 0.0654(13) 0.0878(16) -0.0141(12) 0.0043(11) 0.0078(9)
C18 0.0527(12) 0.0674(13) 0.0848(16) 0.0107(12) 0.0038(11) 0.0005(10)
C19 0.0423(9) 0.0386(8) 0.0419(9) 0.0002(7) -0.0020(7) -0.0058(7)
C20 0.0790(14) 0.0472(9) 0.0473(11) 0.0040(8) 0.0005(10) -0.0162(9)
N1 0.0450(7) 0.0346(6) 0.0338(7) 0.0006(5) 0.0028(6) 0.0026(5)
N2 0.0523(8) 0.0369(7) 0.0324(7) -0.0014(5) 0.0007(6) -0.0056(6)
N3 0.0587(10) 0.0542(9) 0.0672(11) 0.0001(8) -0.0153(9) 0.0051(7)
O1 0.0861(10) 0.0530(8) 0.0547(8) 0.0081(7) 0.0296(8) 0.0024(7)
O2 0.0616(8) 0.0381(6) 0.0675(9) 0.0082(6) 0.0118(7) -0.0069(6)
O3 0.0545(8) 0.0579(7) 0.0435(7) 0.0059(6) -0.0049(6) 0.0032(6)
O4 0.0467(7) 0.0439(6) 0.0640(8) 0.0064(6) 0.0015(6) 0.0054(5)
O5 0.0704(9) 0.0541(7) 0.0354(7) 0.0032(5) -0.0037(6) 0.0156(6)
O6 0.0692(9) 0.0498(7) 0.0406(7) -0.0031(5) 0.0095(6) -0.0001(6)
O7 0.0448(7) 0.0519(7) 0.0581(8) -0.0013(6) -0.0011(6) 0.0050(5)
O8 0.0614(8) 0.0385(6) 0.0422(7) -0.0031(5) -0.0036(6) -0.0060(5)

loop_
_atom_type_symbol
_atom_type_description
_atom_type_scat_dispersion_real
_atom_type_scat_dispersion_imag
_atom_type_scat_source
C C 0.0033 0.0016 'International Tables Vol C Tables 4.2.6.8 and 6.1.1.4'
H H 0.0000 0.0000 'International Tables Vol C Tables 4.2.6.8 and 6.1.1.4'
N N 0.0061 0.0033 'International Tables Vol C Tables 4.2.6.8 and 6.1.1.4'
O O 0.0106 0.0060 'International Tables Vol C Tables 4.2.6.8 and 6.1.1.4'

loop_
_geom_angle_atom_site_label_1
_geom_angle_atom_site_label_2
_geom_angle_atom_site_label_3
_geom_angle
N1 C1 C3 106.68(13)
N1 C1 C4 111.89(14)
C3 C1 C4 108.31(13)
N1 C1 C2 110.95(12)
C3 C1 C2 108.41(14)
C4 C1 C2 110.43(14)
O1 C2 O2 126.15(17)
O1 C2 C1 124.17(16)
O2 C2 C1 109.64(15)
O3 C3 O4 125.80(17)
O3 C3 C1 124.07(16)
O4 C3 C1 110.02(15)
C5 C4 C1 112.62(13)
C5 C4 H4A 109.1
C1 C4 H4A 109.1
C5 C4 H4B 109.1
C1 C4 H4B 109.1
H4A C4 H4B 107.8
C4 C5 C6 112.16(14)
C4 C5 H5A 109.2
C6 C5 H5A 109.2
C4 C5 H5B 109.2
C6 C5 H5B 109.2
H5A C5 H5B 107.9
C7 C6 C5 110.32(14)
C7 C6 H6A 109.6
C5 C6 H6A 109.6
C7 C6 H6B 109.6
C5 C6 H6B 109.6
H6A C6 H6B 108.1
C6 C7 C8 115.26(14)
C6 C7 H7A 108.5
C8 C7 H7A 108.5
C6 C7 H7B 108.5
C8 C7 H7B 108.5
H7A C7 H7B 107.5
N2 C8 C10 110.61(14)
N2 C8 C9 113.03(13)
C10 C8 C9 107.85(13)
N2 C8 C7 108.01(13)
C10 C8 C7 109.49(13)
C9 C8 C7 107.77(13)
O6 C9 O7 126.28(17)
O6 C9 C8 123.59(16)
O7 C9 C8 109.89(14)
N3 C10 C8 176.86(18)
O2 C11 C12 108.1(3)
O2 C11 H11A 110.1
C12 C11 H11A 110.1
O2 C11 H11B 110.1
C12 C11 H11B 110.1
H11A C11 H11B 108.4
C11B C12B H12D 109.5
C11B C12B H12E 109.5
H12D C12B H12E 109.5
C11B C12B H12F 109.5
H12D C12B H12F 109.5
H12E C12B H12F 109.5
C12B C11B O2 101.1(13)
C12B C11B H11C 111.6
O2 C11B H11C 111.6
C12B C11B H11D 111.6
O2 C11B H11D 111.6
H11C C11B H11D 109.4
O4 C13 C14 106.6(2)
O4 C13 H13A 110.4
C14 C13 H13A 110.4
O4 C13 H13B 110.4
C14 C13 H13B 110.4
H13A C13 H13B 108.6
C13 C14 H14A 109.5
C13 C14 H14B 109.5
H14A C14 H14B 109.5
C13 C14 H14C 109.5
H14A C14 H14C 109.5
H14B C14 H14C 109.5
O5 C15 N1 121.23(16)
O5 C15 C16 122.07(16)
N1 C15 C16 116.69(16)
C15 C16 H16A 109.5
C15 C16 H16B 109.5
H16A C16 H16B 109.5
C15 C16 H16C 109.5
H16A C16 H16C 109.5
H16B C16 H16C 109.5
O7 C17 C18 109.58(18)
O7 C17 H17A 109.8
C18 C17 H17A 109.8
O7 C17 H17B 109.8
C18 C17 H17B 109.8
H17A C17 H17B 108.2
C17 C18 H18A 109.5
C17 C18 H18B 109.5
H18A C18 H18B 109.5
C17 C18 H18C 109.5
H18A C18 H18C 109.5
H18B C18 H18C 109.5
O8 C19 N2 121.22(15)
O8 C19 C20 123.53(15)
N2 C19 C20 115.25(15)
C19 C20 H20A 109.5
C19 C20 H20B 109.5
H20A C20 H20B 109.5
C19 C20 H20C 109.5
H20A C20 H20C 109.5
H20B C20 H20C 109.5
C15 N1 C1 121.39(13)
C15 N1 H1 119.3
C1 N1 H1 119.3
C19 N2 C8 120.26(13)
C19 N2 H2 119.9
C8 N2 H2 119.9
C2 O2 C11 119.1(2)
C2 O2 C11B 102.8(7)
C11 O2 C11B 23.8(5)
C3 O4 C13 116.29(16)
C9 O7 C17 117.07(17)

loop_
_geom_bond_atom_site_label_1
_geom_bond_atom_site_label_2
_geom_bond_distance
C1 N1 1.458(2)
C1 C3 1.538(2)
C1 C4 1.545(2)
C1 C2 1.547(2)
C2 O1 1.192(2)
C2 O2 1.335(2)
C3 O3 1.194(2)
C3 O4 1.327(2)
C4 C5 1.522(2)
C4 H4A 0.9900
C4 H4B 0.9900
C5 C6 1.530(2)
C5 H5A 0.9900
C5 H5B 0.9900
C6 C7 1.522(2)
C6 H6A 0.9900
C6 H6B 0.9900
C7 C8 1.550(2)
C7 H7A 0.9900
C7 H7B 0.9900
C8 N2 1.449(2)
C8 C10 1.489(2)
C8 C9 1.542(2)
C9 O6 1.195(2)
C9 O7 1.319(2)
C10 N3 1.138(2)
C11 O2 1.452(4)
C11 C12 1.498(5)
C11 H11A 0.9900
C11 H11B 0.9900
C12 H12A 0.9800
C12 H12B 0.9800
C12 H12C 0.9800
C12B C11B 1.43(2)
C12B H12D 0.9800
C12B H12E 0.9800
C12B H12F 0.9800
C11B O2 1.603(14)
C11B H11C 0.9900
C11B H11D 0.9900
C13 O4 1.459(3)
C13 C14 1.492(4)
C13 H13A 0.9900
C13 H13B 0.9900
C14 H14A 0.9800
C14 H14B 0.9800
C14 H14C 0.9800
C15 O5 1.229(2)
C15 N1 1.338(2)
C15 C16 1.501(3)
C16 H16A 0.9800
C16 H16B 0.9800
C16 H16C 0.9800
C17 O7 1.466(3)
C17 C18 1.489(3)
C17 H17A 0.9900
C17 H17B 0.9900
C18 H18A 0.9800
C18 H18B 0.9800
C18 H18C 0.9800
C19 O8 1.224(2)
C19 N2 1.355(2)
C19 C20 1.503(3)
C20 H20A 0.9800
C20 H20B 0.9800
C20 H20C 0.9800
N1 H1 0.8800
N2 H2 0.8800

loop_
_geom_torsion_atom_site_label_1
_geom_torsion_atom_site_label_2
_geom_torsion_atom_site_label_3
_geom_torsion_atom_site_label_4
_geom_torsion
N1 C1 C2 O1 137.70(19)
C3 C1 C2 O1 -105.5(2)
C4 C1 C2 O1 13.0(3)
N1 C1 C2 O2 -44.46(19)
C3 C1 C2 O2 72.37(17)
C4 C1 C2 O2 -169.12(15)
N1 C1 C3 O3 -3.5(2)
C4 C1 C3 O3 117.09(18)
C2 C1 C3 O3 -123.07(18)
N1 C1 C3 O4 -179.96(13)
C4 C1 C3 O4 -59.35(17)
C2 C1 C3 O4 60.50(17)
N1 C1 C4 C5 64.58(18)
C3 C1 C4 C5 -52.74(19)
C2 C1 C4 C5 -171.31(14)
C1 C4 C5 C6 175.56(15)
C4 C5 C6 C7 -173.19(15)
C5 C6 C7 C8 177.34(15)
C6 C7 C8 N2 -176.19(15)
C6 C7 C8 C10 63.29(19)
C6 C7 C8 C9 -53.76(19)
N2 C8 C9 O6 -143.72(16)
C10 C8 C9 O6 -21.1(2)
C7 C8 C9 O6 97.00(18)
N2 C8 C9 O7 41.64(18)
C10 C8 C9 O7 164.24(13)
C7 C8 C9 O7 -77.64(16)
N2 C8 C10 N3 -114(4)
C9 C8 C10 N3 122(4)
C7 C8 C10 N3 5(4)
O5 C15 N1 C1 -0.7(3)
C16 C15 N1 C1 179.87(17)
C3 C1 N1 C15 -170.49(14)
C4 C1 N1 C15 71.22(18)
C2 C1 N1 C15 -52.6(2)
O8 C19 N2 C8 5.9(3)
C20 C19 N2 C8 -173.90(16)
C10 C8 N2 C19 -67.65(19)
C9 C8 N2 C19 53.4(2)
C7 C8 N2 C19 172.54(15)
O1 C2 O2 C11 1.4(3)
C1 C2 O2 C11 -176.4(2)
O1 C2 O2 C11B -17.3(7)
C1 C2 O2 C11B 164.9(7)
C12 C11 O2 C2 -99.2(3)
C12 C11 O2 C11B -48(2)
C12B C11B O2 C2 -171.0(12)
C12B C11B O2 C11 52.9(18)
O3 C3 O4 C13 -2.2(3)
C1 C3 O4 C13 174.15(14)
C14 C13 O4 C3 -171.35(18)
O6 C9 O7 C17 -6.4(3)
C8 C9 O7 C17 168.08(14)
C18 C17 O7 C9 -93.0(2)
